data_9006830
loop_
_publ_author_name
'Redhammer, G. J.'
'Tippelt, G.'
'Roth, G.'
'Lottermoser, W.'
'Amthauer, G.'

_publ_section_title
;
 Structure and Mossbauer spectroscopy of barbosalite Fe2+Fe3+2(PO4)2(OH)2
 between 80 K and 300 K
 Sample: T = 298 K
;
_journal_name_full 'Physics and Chemistry of Minerals'
_journal_page_first 419
_journal_page_last 429
_journal_paper_doi 10.1007/s002699900078
_journal_volume 27
_journal_year 2000
_chemical_formula_sum 'Fe3 H2 O10 P2'
_chemical_name_mineral Barbosalite
_space_group_IT_number 14
_symmetry_space_group_name_Hall '-P 2yn'
_symmetry_space_group_name_H-M 'P 1 21/n 1'
_cell_angle_alpha 90
_cell_angle_beta 118.43
_cell_angle_gamma 90
_cell_length_a 7.3294
_cell_length_b 7.4921
_cell_length_c 7.4148
_cell_formula_units_Z 2
_cell_volume 358.061
_database_code_amcsd 0008412
_diffrn_ambient_temperature 298
_exptl_crystal_density_diffrn 3.631
_cod_original_formula_sum 'P2 Fe3 O10 H2'
_cod_database_code 9006830

loop_
_space_group_symop_operation_xyz
x,y,z
1/2+x,1/2-y,1/2+z
1/2-x,1/2+y,1/2-z
-x,-y,-z

loop_
_atom_site_aniso_label
_atom_site_aniso_U_11
_atom_site_aniso_U_22
_atom_site_aniso_U_33
_atom_site_aniso_U_12
_atom_site_aniso_U_13
_atom_site_aniso_U_23
P 0.00200 0.00300 0.00300 0.00000 0.00200 0.00000
Fe2+ 0.00400 0.00600 0.00600 0.00000 0.00200 -0.00100
Fe3+ 0.00300 0.00400 0.00400 -0.00100 0.00200 0.00000
O1 0.00500 0.00700 0.01200 -0.00100 0.00200 -0.00200
O2 0.00900 0.01300 0.01100 -0.00200 0.00900 -0.00500
O3 0.00400 0.00600 0.01000 0.00100 0.00100 0.00400
O5 0.01000 0.00700 0.01200 0.00300 0.01000 0.00300
O6 0.00500 0.00700 0.00400 0.00200 0.00200 -0.00100

loop_
_atom_site_label
_atom_site_fract_x
_atom_site_fract_y
_atom_site_fract_z
_atom_site_U_iso_or_equiv
P 0.99730 0.61470 0.24400 0.00300
Fe2+ 0.00000 0.00000 0.00000 0.00600
Fe3+ 0.27570 0.73180 0.00690 0.00400
O1 0.80460 0.50370 0.10930 0.00900
O2 0.94940 0.73790 0.37900 0.01000
O3 0.17940 0.48800 0.37490 0.00700
O5 0.06420 0.73150 0.11380 0.00800
O6 0.52310 0.63490 0.26040 0.00600
H 0.56600 0.56800 0.26000 0.02200

loop_
_cod_related_entry_id
_cod_related_entry_database
_cod_related_entry_code
1 AMCSD 0008412
